data_7114699
loop_
_publ_author_name
'Femoni, Cristina'
'Carmela Iapalucci, M.'
'Longoni, Giuliano'
'Svensson, Per H.'

_publ_contact_author 'Prof. Giuliano Longoni'
_publ_section_title
;
 New high-nuclearity Ni--Pt carbonyl clusters: synthesis and X-ray
 structure of the ordered [Ni24Pt14(CO)44]4-- and the substitutionally
 Ni/Pt disordered [Ni10(Ni6--xPtx)Pt8(CO)30]4-- (x = 1.92) tetraanions
;
_journal_issue 18
_journal_name_full 'Chemical Communications'
_journal_page_first 1776
_journal_paper_doi 10.1039/b103610f
_journal_year 2001
_chemical_formula_sum 'C97 H150 N4 Ni14.08 O31 Pt9.92'
_chemical_formula_weight 4630.48
_chemical_name_systematic
; 
? 
;
_space_group_IT_number 14
_symmetry_cell_setting monoclinic
_symmetry_space_group_name_Hall '-P 2yn'
_symmetry_space_group_name_H-M 'P 1 21/n 1'
_atom_sites_solution_hydrogens geom
_atom_sites_solution_primary direct
_atom_sites_solution_secondary difmap
_audit_creation_method SHELXL-97
_cell_angle_alpha 90.00
_cell_angle_beta 98.4040(10)
_cell_angle_gamma 90.00
_cell_formula_units_Z 4
_cell_length_a 26.7155(9)
_cell_length_b 15.2758(5)
_cell_length_c 31.9982(11)
_cell_measurement_reflns_used 80
_cell_measurement_temperature 293(2)
_cell_measurement_theta_max 66.33
_cell_measurement_theta_min 1.25
_cell_volume 12918.3(8)
_computing_cell_refinement 'Bruker SMART'
_computing_data_collection 'Bruker SMART'
_computing_data_reduction 'Bruker SHELXTL'
_computing_molecular_graphics 'Bruker SHELXTL'
_computing_publication_material 'Bruker SHELXTL'
_computing_structure_refinement 'SHELXL-97 (Sheldrick, 1997)'
_computing_structure_solution 'SHELXS-97 (Sheldrick, 1990)'
_diffrn_ambient_temperature 193(2)
_diffrn_measured_fraction_theta_full 0.986
_diffrn_measured_fraction_theta_max 0.986
_diffrn_measurement_device_type 'CCD area detector'
_diffrn_measurement_method 'phi and omega scans'
_diffrn_radiation_monochromator graphite
_diffrn_radiation_source 'fine-focus sealed tube'
_diffrn_radiation_type MoK\a
_diffrn_radiation_wavelength 0.71073
_diffrn_reflns_av_R_equivalents 0.1347
_diffrn_reflns_av_sigmaI/netI 0.1195
_diffrn_reflns_limit_h_max 31
_diffrn_reflns_limit_h_min -31
_diffrn_reflns_limit_k_max 18
_diffrn_reflns_limit_k_min -17
_diffrn_reflns_limit_l_max 37
_diffrn_reflns_limit_l_min -37
_diffrn_reflns_number 111119
_diffrn_reflns_theta_full 24.81
_diffrn_reflns_theta_max 24.81
_diffrn_reflns_theta_min 0.93
_exptl_absorpt_coefficient_mu 12.755
_exptl_absorpt_correction_T_max 0.246
_exptl_absorpt_correction_T_min 0.003
_exptl_absorpt_correction_type empirical
_exptl_absorpt_process_details SADABS
_exptl_crystal_colour black
_exptl_crystal_density_diffrn 2.381
_exptl_crystal_density_method 'not measured'
_exptl_crystal_description hexagonal
_exptl_crystal_F_000 8705
_exptl_crystal_size_max 0.43
_exptl_crystal_size_mid 0.21
_exptl_crystal_size_min 0.11
_refine_diff_density_max 2.158
_refine_diff_density_min -1.788
_refine_diff_density_rms 0.264
_refine_ls_extinction_method none
_refine_ls_goodness_of_fit_ref 0.888
_refine_ls_hydrogen_treatment mixed
_refine_ls_matrix_type full
_refine_ls_number_parameters 751
_refine_ls_number_reflns 21957
_refine_ls_number_restraints 0
_refine_ls_restrained_S_all 0.888
_refine_ls_R_factor_all 0.1257
_refine_ls_R_factor_gt 0.0458
_refine_ls_shift/su_max 0.001
_refine_ls_shift/su_mean 0.000
_refine_ls_structure_factor_coef Fsqd
_refine_ls_weighting_details 'calc w=1/[\s^2^(Fo^2^)+(0.0378P)^2^+0.0000P] where P=(Fo^2^+2Fc^2^)/3'
_refine_ls_weighting_scheme calc
_refine_ls_wR_factor_gt 0.0924
_refine_ls_wR_factor_ref 0.1162
_reflns_number_gt 10701
_reflns_number_total 21957
_reflns_threshold_expression >2sigma(I)
_cod_data_source_file b103610f.txt
_cod_data_source_block mon
_cod_depositor_comments
;
The following automatic conversions were performed:

'_symmetry_cell_setting' value 'Monoclinic' changed to 'monoclinic'
according to
/usr/data/users/saulius/automatic-downloads/retrospective/RSC/lib/dictionaries/cif_core.dic
dictionary named 'cif_core.dic' version 2.4.2 from 2011-04-26.

Automatic conversion script
Id: cif_fix_values 2281 2013-09-26 08:29:07Z andrius 
;
_cod_original_sg_symbol_H-M P2(1)/n
_cod_database_code 7114699

loop_
_symmetry_equiv_pos_as_xyz
'x, y, z'
'-x+1/2, y+1/2, -z+1/2'
'-x, -y, -z'
'x-1/2, -y-1/2, z-1/2'

loop_
_atom_site_label
_atom_site_type_symbol
_atom_site_fract_x
_atom_site_fract_y
_atom_site_fract_z
_atom_site_U_iso_or_equiv
_atom_site_adp_type
_atom_site_occupancy
_atom_site_symmetry_multiplicity
_atom_site_calc_flag
_atom_site_refinement_flags
Pt1 Pt 0.48951(2) 0.17654(3) 0.19329(2) 0.01791(15) Uani 1 1 d .
Pt2 Pt 0.50582(2) 0.11856(3) 0.27151(2) 0.01888(15) Uani 1 1 d .
Pt3 Pt 0.53975(2) 0.01557(4) 0.20912(2) 0.02804(17) Uani 1 1 d .
Pt4 Pt 0.52074(2) 0.06448(4) 0.34979(2) 0.02586(16) Uani 1 1 d .
Pt5 Pt 0.47214(2) 0.23805(4) 0.11610(2) 0.02214(16) Uani 1 1 d .
Pt6 Pt 0.45684(2) 0.27766(4) 0.25673(2) 0.02651(17) Uani 1 1 d .
Pt7 Pt 0.58902(2) 0.17358(4) 0.23426(2) 0.02198(16) Uani 1 1 d .
Pt8 Pt 0.43524(2) 0.02862(4) 0.21284(2) 0.02208(16) Uani 1 1 d .
Ni1 Ni 0.44037(6) 0.33745(11) 0.17681(6) 0.0189(5) Uani 1 1 d .
Pt9 Pt 0.52139(4) 0.08044(6) 0.13057(4) 0.0255(4) Uani 0.443(2) 1 d P
Ni2 Ni 0.52139(4) 0.08044(6) 0.13057(4) 0.0255(4) Uani 0.56 1 d P
Pt10 Pt 0.57070(4) 0.23651(7) 0.15505(4) 0.0251(4) Uani 0.349(2) 1 d P
Ni3 Ni 0.57070(4) 0.23651(7) 0.15505(4) 0.0251(4) Uani 0.65 1 d P
Pt11 Pt 0.55512(4) -0.03472(7) 0.28918(4) 0.0280(5) Uani 0.319(2) 1 d P
Ni4 Ni 0.55512(4) -0.03472(7) 0.28918(4) 0.0280(5) Uani 0.68 1 d P
Pt12 Pt 0.60438(5) 0.11751(8) 0.31492(4) 0.0294(5) Uani 0.297(2) 1 d P
Ni5 Ni 0.60438(5) 0.11751(8) 0.31492(4) 0.0294(5) Uani 0.70 1 d P
Pt13 Pt 0.45304(4) -0.02657(8) 0.29305(4) 0.0283(5) Uani 0.297(2) 1 d P
Ni6 Ni 0.45304(4) -0.02657(8) 0.29305(4) 0.0283(5) Uani 0.70 1 d P
Pt14 Pt 0.42013(5) 0.09312(8) 0.13428(5) 0.0287(6) Uani 0.216(2) 1 d P
Ni7 Ni 0.42013(5) 0.09312(8) 0.13428(5) 0.0287(6) Uani 0.78 1 d P
Ni8 Ni 0.55265(7) 0.27119(11) 0.29562(6) 0.0213(5) Uani 1 1 d .
Ni9 Ni 0.53676(7) 0.32879(11) 0.22049(6) 0.0203(5) Uani 1 1 d .
Ni10 Ni 0.47121(7) 0.21939(11) 0.33673(6) 0.0216(5) Uani 1 1 d .
Ni11 Ni 0.39000(7) 0.18966(11) 0.19966(7) 0.0217(5) Uani 1 1 d .
Ni12 Ni 0.40560(7) 0.13415(11) 0.27442(7) 0.0214(5) Uani 1 1 d .
Ni13 Ni 0.42015(7) 0.08409(12) 0.34917(7) 0.0270(5) Uani 1 1 d .
Ni14 Ni 0.51692(7) 0.38920(11) 0.14632(7) 0.0254(5) Uani 1 1 d .
Ni15 Ni 0.56295(7) 0.21990(13) 0.37105(7) 0.0293(5) Uani 1 1 d .
Ni16 Ni 0.37386(7) 0.25159(12) 0.12776(7) 0.0275(5) Uani 1 1 d .
O1 O 0.3943(4) -0.1465(7) 0.2344(4) 0.045(3) Uiso 1 1 d .
O2 O 0.3624(4) -0.0654(7) 0.1456(4) 0.038(3) Uiso 1 1 d .
O3 O 0.2955(4) 0.1342(6) 0.1506(4) 0.037(3) Uiso 1 1 d .
O4 O 0.6959(4) 0.1427(7) 0.2776(4) 0.044(3) Uiso 1 1 d .
O5 O 0.6775(4) 0.2085(7) 0.1871(4) 0.048(3) Uiso 1 1 d .
O6 O 0.5472(4) 0.5095(7) 0.0836(4) 0.055(4) Uiso 1 1 d .
O7 O 0.6447(4) 0.3289(7) 0.3484(4) 0.050(3) Uiso 1 1 d .
O8 O 0.4275(5) 0.4654(8) 0.2399(4) 0.058(4) Uiso 1 1 d .
O9 O 0.6063(4) 0.2833(7) 0.0761(4) 0.056(4) Uiso 1 1 d .
O10 O 0.3861(5) 0.0659(8) 0.0451(5) 0.063(4) Uiso 1 1 d .
O11 O 0.5579(4) 0.4604(7) 0.2870(4) 0.040(3) Uiso 1 1 d .
O12 O 0.4210(5) 0.3840(8) 0.3250(4) 0.060(4) Uiso 1 1 d .
O13 O 0.5985(5) -0.1496(8) 0.3574(4) 0.064(4) Uiso 1 1 d .
O14 O 0.5770(4) -0.0838(6) 0.1394(3) 0.033(3) Uiso 1 1 d .
O15 O 0.4453(4) -0.1586(7) 0.3565(4) 0.050(3) Uiso 1 1 d .
O16 O 0.3240(4) 0.0297(7) 0.2986(4) 0.041(3) Uiso 1 1 d .
O17 O 0.3140(4) 0.2373(7) 0.2523(4) 0.041(3) Uiso 1 1 d .
O18 O 0.5941(4) -0.1522(7) 0.2297(4) 0.039(3) Uiso 1 1 d .
O19 O 0.4981(6) 0.3349(10) 0.4095(5) 0.097(5) Uiso 1 1 d .
O20 O 0.3371(4) 0.4082(8) 0.1645(4) 0.057(4) Uiso 1 1 d .
O21 O 0.6115(4) 0.4486(7) 0.1979(4) 0.044(3) Uiso 1 1 d .
O22 O 0.6316(6) 0.2145(10) 0.4515(5) 0.095(5) Uiso 1 1 d .
O23 O 0.3863(4) 0.2418(7) 0.3843(4) 0.056(4) Uiso 1 1 d .
O24 O 0.5341(5) 0.0725(8) 0.0411(5) 0.063(4) Uiso 1 1 d .
O25 O 0.3117(5) 0.2780(8) 0.0444(5) 0.072(4) Uiso 1 1 d .
O26 O 0.4358(4) 0.5159(7) 0.1435(4) 0.051(3) Uiso 1 1 d .
O27 O 0.6758(5) 0.0537(9) 0.3861(5) 0.076(4) Uiso 1 1 d .
O28 O 0.4561(4) 0.3298(7) 0.0337(4) 0.054(4) Uiso 1 1 d .
O29 O 0.5415(6) 0.0162(10) 0.4412(6) 0.096(5) Uiso 1 1 d .
O30 O 0.3890(5) -0.0041(8) 0.4231(5) 0.070(4) Uiso 1 1 d .
C1 C 0.4158(5) -0.0778(9) 0.2434(5) 0.024(4) Uiso 1 1 d .
C2 C 0.3920(5) -0.0096(9) 0.1604(5) 0.025(4) Uiso 1 1 d .
C3 C 0.3344(5) 0.1696(9) 0.1578(5) 0.022(4) Uiso 1 1 d .
C4 C 0.6509(5) 0.1447(9) 0.2750(5) 0.023(4) Uiso 1 1 d .
C5 C 0.6319(5) 0.2078(9) 0.1913(5) 0.026(4) Uiso 1 1 d .
C6 C 0.5365(6) 0.4593(10) 0.1085(5) 0.034(4) Uiso 1 1 d .
C7 C 0.6055(6) 0.2912(10) 0.3370(5) 0.034(4) Uiso 1 1 d .
C8 C 0.4367(6) 0.3914(10) 0.2307(5) 0.032(4) Uiso 1 1 d .
C9 C 0.5910(6) 0.2669(11) 0.1083(6) 0.044(5) Uiso 1 1 d .
C10 C 0.4004(6) 0.0782(10) 0.0801(6) 0.033(4) Uiso 1 1 d .
C11 C 0.5520(6) 0.3876(10) 0.2733(6) 0.036(4) Uiso 1 1 d .
C12 C 0.4415(6) 0.3226(11) 0.3117(6) 0.041(5) Uiso 1 1 d .
C13 C 0.5812(6) -0.1062(11) 0.3294(6) 0.044(5) Uiso 1 1 d .
C14 C 0.5568(5) -0.0258(9) 0.1533(5) 0.023(4) Uiso 1 1 d .
C15 C 0.4481(6) -0.1044(10) 0.3318(6) 0.036(4) Uiso 1 1 d .
C16 C 0.3630(6) 0.0663(9) 0.3015(5) 0.029(4) Uiso 1 1 d .
C17 C 0.3524(6) 0.2027(9) 0.2454(5) 0.032(4) Uiso 1 1 d .
C18 C 0.5729(6) -0.0894(9) 0.2389(5) 0.030(4) Uiso 1 1 d .
C19 C 0.5069(7) 0.2797(13) 0.3872(7) 0.062(6) Uiso 1 1 d .
C20 C 0.3667(6) 0.3538(10) 0.1585(5) 0.035(4) Uiso 1 1 d .
C21 C 0.5741(6) 0.4029(10) 0.1946(5) 0.032(4) Uiso 1 1 d .
C22 C 0.6030(7) 0.2133(12) 0.4189(7) 0.055(6) Uiso 1 1 d .
C23 C 0.4133(6) 0.1989(10) 0.3646(6) 0.037(4) Uiso 1 1 d .
C24 C 0.5281(7) 0.0737(12) 0.0766(7) 0.054(5) Uiso 1 1 d .
C25 C 0.3367(7) 0.2677(11) 0.0765(6) 0.047(5) Uiso 1 1 d .
C26 C 0.4552(6) 0.4470(10) 0.1517(5) 0.034(4) Uiso 1 1 d .
C27 C 0.6479(7) 0.0784(11) 0.3572(6) 0.047(5) Uiso 1 1 d .
C28 C 0.4637(6) 0.2955(10) 0.0677(6) 0.041(5) Uiso 1 1 d .
C29 C 0.5319(8) 0.0346(13) 0.4047(8) 0.068(6) Uiso 1 1 d .
C30 C 0.4008(6) 0.0298(11) 0.3926(6) 0.042(5) Uiso 1 1 d .
C31 C 0.2143(5) 0.0619(9) 0.2165(5) 0.031(4) Uiso 1 1 d .
H31A H 0.2156 0.0635 0.1864 0.037 Uiso 1 1 calc R
H31B H 0.2460 0.0859 0.2306 0.037 Uiso 1 1 calc R
C32 C 0.2880(6) 0.4670(10) 0.2706(6) 0.045(5) Uiso 1 1 d .
H32A H 0.2820 0.4625 0.2401 0.053 Uiso 1 1 calc R
H32B H 0.3214 0.4438 0.2805 0.053 Uiso 1 1 calc R
C33 C 0.2503(6) -0.0852(10) 0.2114(5) 0.036(4) Uiso 1 1 d .
H33A H 0.2547 -0.1403 0.2266 0.044 Uiso 1 1 calc R
H33B H 0.2823 -0.0542 0.2166 0.044 Uiso 1 1 calc R
C34 C 0.2389(7) -0.1052(11) 0.1647(6) 0.057(6) Uiso 1 1 d .
H34A H 0.2660 -0.1392 0.1564 0.086 Uiso 1 1 calc R
H34B H 0.2357 -0.0514 0.1490 0.086 Uiso 1 1 calc R
H34C H 0.2079 -0.1376 0.1591 0.086 Uiso 1 1 calc R
C35 C 0.3146(6) -0.2823(9) 0.2856(5) 0.028(4) Uiso 1 1 d .
H35A H 0.3376 -0.2428 0.2742 0.033 Uiso 1 1 calc R
H35B H 0.2809 -0.2701 0.2709 0.033 Uiso 1 1 calc R
C36 C 0.3153(6) -0.2595(9) 0.3322(5) 0.032(4) Uiso 1 1 d .
H36A H 0.2973 -0.3044 0.3454 0.039 Uiso 1 1 calc R
H36B H 0.3500 -0.2586 0.3462 0.039 Uiso 1 1 calc R
C37 C 0.2089(6) 0.3282(10) 0.1625(6) 0.043(5) Uiso 1 1 d .
H37A H 0.2426 0.3283 0.1786 0.052 Uiso 1 1 calc R
H37B H 0.1894 0.3731 0.1743 0.052 Uiso 1 1 calc R
C38 C 0.2126(7) 0.3517(12) 0.1166(6) 0.060(6) Uiso 1 1 d .
H38A H 0.2285 0.4079 0.1156 0.091 Uiso 1 1 calc R
H38B H 0.1793 0.3536 0.1006 0.091 Uiso 1 1 calc R
H38C H 0.2325 0.3082 0.1048 0.091 Uiso 1 1 calc R
C39 C 0.3777(6) 0.5969(10) 0.3026(5) 0.038(4) Uiso 1 1 d .
H39A H 0.3838 0.5352 0.2980 0.046 Uiso 1 1 calc R
H39B H 0.3734 0.6042 0.3319 0.046 Uiso 1 1 calc R
C40 C 0.4248(5) -0.3510(10) 0.2945(5) 0.033(4) Uiso 1 1 d .
H40A H 0.4177 -0.2888 0.2946 0.040 Uiso 1 1 calc R
H40B H 0.4337 -0.3663 0.2671 0.040 Uiso 1 1 calc R
C41 C 0.4704(6) -0.3732(11) 0.3303(6) 0.054(5) Uiso 1 1 d .
H41A H 0.4623 -0.3538 0.3573 0.065 Uiso 1 1 calc R
H41B H 0.4755 -0.4360 0.3316 0.065 Uiso 1 1 calc R
C42 C 0.5187(7) -0.3292(12) 0.3219(6) 0.063(6) Uiso 1 1 d .
H42A H 0.5456 -0.3437 0.3440 0.095 Uiso 1 1 calc R
H42B H 0.5139 -0.2669 0.3210 0.095 Uiso 1 1 calc R
H42C H 0.5271 -0.3491 0.2953 0.095 Uiso 1 1 calc R
C43 C 0.3361(5) 0.6194(9) 0.2276(5) 0.029(4) Uiso 1 1 d .
H43A H 0.3611 0.6629 0.2225 0.035 Uiso 1 1 calc R
H43B H 0.3495 0.5623 0.2219 0.035 Uiso 1 1 calc R
C44 C 0.2127(6) 0.1353(11) 0.3035(6) 0.047(5) Uiso 1 1 d .
H44A H 0.2276 0.1910 0.2974 0.057 Uiso 1 1 calc R
H44B H 0.2371 0.0894 0.3006 0.057 Uiso 1 1 calc R
C45 C 0.3012(7) -0.3641(12) 0.1496(6) 0.058(6) Uiso 1 1 d .
H45A H 0.3208 -0.3122 0.1455 0.069 Uiso 1 1 calc R
H45B H 0.3216 -0.4151 0.1455 0.069 Uiso 1 1 calc R
C46 C 0.2522(7) -0.3651(12) 0.1172(6) 0.070(6) Uiso 1 1 d .
H46A H 0.2608 -0.3650 0.0891 0.105 Uiso 1 1 calc R
H46B H 0.2323 -0.3142 0.1212 0.105 Uiso 1 1 calc R
H46C H 0.2330 -0.4168 0.1213 0.105 Uiso 1 1 calc R
C47 C 0.3954(6) 0.8011(10) 0.0718(5) 0.034(4) Uiso 1 1 d .
H47A H 0.4017 0.8476 0.0925 0.041 Uiso 1 1 calc R
H47B H 0.3708 0.7617 0.0811 0.041 Uiso 1 1 calc R
C48 C 0.3722(7) 0.8418(12) 0.0287(6) 0.061(6) Uiso 1 1 d .
H48A H 0.3671 0.7968 0.0071 0.074 Uiso 1 1 calc R
H48B H 0.3948 0.8858 0.0201 0.074 Uiso 1 1 calc R
C49 C 0.3203(7) -0.1155(11) 0.0347(7) 0.060(6) Uiso 1 1 d .
H49A H 0.3244 -0.0822 0.0608 0.072 Uiso 1 1 calc R
H49B H 0.3098 -0.0754 0.0116 0.072 Uiso 1 1 calc R
C50 C 0.2800(9) -0.1835(15) 0.0360(8) 0.108(9) Uiso 1 1 d .
H50A H 0.2490 -0.1555 0.0404 0.163 Uiso 1 1 calc R
H50B H 0.2904 -0.2235 0.0588 0.163 Uiso 1 1 calc R
H50C H 0.2749 -0.2149 0.0098 0.163 Uiso 1 1 calc R
C51 C 0.4365(6) 0.6757(11) 0.0375(6) 0.048(5) Uiso 1 1 d .
H51A H 0.4337 0.7017 0.0096 0.058 Uiso 1 1 calc R
H51B H 0.4665 0.6391 0.0411 0.058 Uiso 1 1 calc R
C53 C 0.3924(8) 0.5433(13) 0.0059(7) 0.074(7) Uiso 1 1 d .
H53A H 0.3940 0.5692 -0.0215 0.088 Uiso 1 1 calc R
H53B H 0.4230 0.5092 0.0136 0.088 Uiso 1 1 calc R
C52 C 0.3915(6) 0.6174(10) 0.0384(6) 0.048(5) Uiso 1 1 d .
H52A H 0.3607 0.6512 0.0317 0.058 Uiso 1 1 calc R
H52B H 0.3923 0.5928 0.0664 0.058 Uiso 1 1 calc R
C54 C 0.3481(9) 0.4831(15) 0.0022(8) 0.113(10) Uiso 1 1 d .
H54A H 0.3514 0.4394 -0.0188 0.170 Uiso 1 1 calc R
H54B H 0.3176 0.5159 -0.0060 0.170 Uiso 1 1 calc R
H54C H 0.3468 0.4553 0.0289 0.170 Uiso 1 1 calc R
C55 C 0.4870(6) 0.8128(10) 0.0597(6) 0.042(5) Uiso 1 1 d .
H55A H 0.4773 0.8341 0.0311 0.051 Uiso 1 1 calc R
H55B H 0.4886 0.8629 0.0785 0.051 Uiso 1 1 calc R
C56 C 0.5399(6) -0.2267(11) 0.0630(6) 0.048(5) Uiso 1 1 d .
H56A H 0.5383 -0.2839 0.0496 0.057 Uiso 1 1 calc R
H56B H 0.5544 -0.2336 0.0924 0.057 Uiso 1 1 calc R
C57 C 0.4273(6) 0.1647(10) -0.0407(5) 0.038(4) Uiso 1 1 d .
H57A H 0.4415 0.1599 -0.0111 0.046 Uiso 1 1 calc R
H57B H 0.4275 0.1069 -0.0532 0.046 Uiso 1 1 calc R
C58 C 0.3724(6) 0.1977(11) -0.0443(6) 0.058(6) Uiso 1 1 d .
H58A H 0.3530 0.1580 -0.0298 0.087 Uiso 1 1 calc R
H58B H 0.3580 0.2010 -0.0735 0.087 Uiso 1 1 calc R
H58C H 0.3721 0.2548 -0.0318 0.087 Uiso 1 1 calc R
C59 C 0.4600(6) 0.7078(9) 0.1142(5) 0.034(4) Uiso 1 1 d .
H59A H 0.4894 0.6715 0.1128 0.040 Uiso 1 1 calc R
H59B H 0.4327 0.6693 0.1192 0.040 Uiso 1 1 calc R
C60 C 0.4723(6) -0.2299(10) 0.1536(5) 0.042(5) Uiso 1 1 d .
H60A H 0.5004 -0.1919 0.1498 0.050 Uiso 1 1 calc R
H60B H 0.4432 -0.1934 0.1561 0.050 Uiso 1 1 calc R
C62 C 0.5332(6) -0.3431(11) 0.1949(6) 0.059(6) Uiso 1 1 d .
H62A H 0.5388 -0.3742 0.2212 0.088 Uiso 1 1 calc R
H62B H 0.5623 -0.3079 0.1921 0.088 Uiso 1 1 calc R
H62C H 0.5277 -0.3842 0.1719 0.088 Uiso 1 1 calc R
C61 C 0.4858(6) -0.2829(10) 0.1937(6) 0.043(5) Uiso 1 1 d .
H61A H 0.4570 -0.3191 0.1976 0.052 Uiso 1 1 calc R
H61B H 0.4917 -0.2428 0.2174 0.052 Uiso 1 1 calc R
C63 C 0.7195(6) -0.0701(10) 0.2430(5) 0.037(4) Uiso 1 1 d .
H63A H 0.7139 -0.0094 0.2499 0.045 Uiso 1 1 calc R
H63B H 0.6867 -0.0988 0.2391 0.045 Uiso 1 1 calc R
C64 C 0.7488(7) 0.3887(12) 0.2194(6) 0.061(6) Uiso 1 1 d .
H64A H 0.7495 0.3255 0.2226 0.074 Uiso 1 1 calc R
H64B H 0.7139 0.4077 0.2182 0.074 Uiso 1 1 calc R
C66 C 0.7356(8) 0.3759(14) 0.1371(8) 0.102(9) Uiso 1 1 d .
H66A H 0.7506 0.3949 0.1131 0.153 Uiso 1 1 calc R
H66B H 0.7015 0.3974 0.1346 0.153 Uiso 1 1 calc R
H66C H 0.7354 0.3131 0.1381 0.153 Uiso 1 1 calc R
C65 C 0.7675(8) 0.4128(13) 0.1790(7) 0.070(6) Uiso 1 1 d .
H65A H 0.8020 0.3922 0.1804 0.084 Uiso 1 1 calc R
H65B H 0.7683 0.4762 0.1770 0.084 Uiso 1 1 calc R
C67 C 0.7022(7) -0.0228(12) 0.1669(6) 0.059(6) Uiso 1 1 d .
H67A H 0.6684 -0.0432 0.1693 0.071 Uiso 1 1 calc R
H67B H 0.7036 0.0389 0.1742 0.071 Uiso 1 1 calc R
C68 C 0.7097(7) -0.0309(12) 0.1209(6) 0.061(6) Uiso 1 1 d .
H68A H 0.7011 -0.0900 0.1113 0.073 Uiso 1 1 calc R
H68B H 0.7451 -0.0215 0.1188 0.073 Uiso 1 1 calc R
C70 C 0.7028(8) 0.1208(13) 0.0892(8) 0.093(8) Uiso 1 1 d .
H70A H 0.6821 0.1606 0.0709 0.139 Uiso 1 1 calc R
H70B H 0.7342 0.1116 0.0785 0.139 Uiso 1 1 calc R
H70C H 0.7095 0.1452 0.1171 0.139 Uiso 1 1 calc R
C69 C 0.6763(8) 0.0369(13) 0.0907(7) 0.084(7) Uiso 1 1 d .
H69A H 0.6691 0.0126 0.0624 0.100 Uiso 1 1 calc R
H69B H 0.6443 0.0464 0.1009 0.100 Uiso 1 1 calc R
C71 C 0.7539(6) 0.3339(10) 0.3141(6) 0.039(4) Uiso 1 1 d .
H71A H 0.7388 0.3357 0.3399 0.047 Uiso 1 1 calc R
H71B H 0.7299 0.3051 0.2929 0.047 Uiso 1 1 calc R
C72 C 0.6991(6) -0.2223(10) 0.1778(6) 0.048(5) Uiso 1 1 d .
H72A H 0.6709 -0.1874 0.1643 0.057 Uiso 1 1 calc R
H72B H 0.6906 -0.2436 0.2044 0.057 Uiso 1 1 calc R
C73 C 0.7921(7) 0.1992(11) 0.3509(6) 0.057(6) Uiso 1 1 d .
H73A H 0.7859 0.2211 0.3781 0.068 Uiso 1 1 calc R
H73B H 0.7622 0.1676 0.3383 0.068 Uiso 1 1 calc R
C74 C 0.8372(7) 0.1358(12) 0.3576(7) 0.075(7) Uiso 1 1 d .
H74A H 0.8299 0.0884 0.3754 0.112 Uiso 1 1 calc R
H74B H 0.8668 0.1663 0.3708 0.112 Uiso 1 1 calc R
H74C H 0.8433 0.1132 0.3308 0.112 Uiso 1 1 calc R
C75 C 0.7088(6) 0.4723(10) 0.2952(6) 0.040(5) Uiso 1 1 d .
H75A H 0.6981 0.4751 0.3228 0.048 Uiso 1 1 calc R
H75B H 0.6847 0.4357 0.2775 0.048 Uiso 1 1 calc R
C77 C 0.6559(7) 0.6085(12) 0.2802(7) 0.067(6) Uiso 1 1 d .
H77A H 0.6396 0.6261 0.2524 0.081 Uiso 1 1 calc R
H77B H 0.6340 0.5668 0.2915 0.081 Uiso 1 1 calc R
C76 C 0.7060(7) 0.5650(12) 0.2764(7) 0.069(6) Uiso 1 1 d .
H76A H 0.7333 0.6002 0.2910 0.083 Uiso 1 1 calc R
H76B H 0.7102 0.5620 0.2468 0.083 Uiso 1 1 calc R
C78 C 0.6621(11) 0.6788(18) 0.3054(10) 0.153(13) Uiso 1 1 d .
H78A H 0.6297 0.7040 0.3077 0.229 Uiso 1 1 calc R
H78B H 0.6827 0.7211 0.2938 0.229 Uiso 1 1 calc R
H78C H 0.6784 0.6616 0.3330 0.229 Uiso 1 1 calc R
N1 N 0.1715(4) 0.1238(7) 0.2254(4) 0.025(3) Uiso 1 1 d .
N4 N 0.3968(9) 0.2694(15) 0.5142(8) 0.115(8) Uiso 1 1 d .
N2 N 0.4450(5) 0.7506(8) 0.0705(4) 0.035(3) Uiso 1 1 d .
N3 N 0.7398(5) -0.0720(8) 0.2002(4) 0.038(4) Uiso 1 1 d .
C79 C 0.5490(12) -0.228(2) 0.4760(11) 0.141(13) Uiso 1 1 d .
H79A H 0.5508 -0.1881 0.4528 0.169 Uiso 1 1 calc R
H79B H 0.5272 -0.2757 0.4645 0.169 Uiso 1 1 calc R
C80 C 0.527(2) -0.193(4) 0.4974(19) 0.37(4) Uiso 1 1 d .
H80A H 0.5468 -0.1436 0.5099 0.446 Uiso 1 1 calc R
H80B H 0.5212 -0.2317 0.5202 0.446 Uiso 1 1 calc R
C81 C 0.4686(11) -0.1535(18) 0.4730(10) 0.136(12) Uiso 1 1 d .
H81A H 0.4561 -0.1107 0.4914 0.164 Uiso 1 1 calc R
H81B H 0.4733 -0.1240 0.4471 0.164 Uiso 1 1 calc R
C82 C 0.4308(10) -0.2212(16) 0.4633(9) 0.129(11) Uiso 1 1 d .
H82A H 0.3995 -0.1952 0.4508 0.194 Uiso 1 1 calc R
H82B H 0.4260 -0.2510 0.4888 0.194 Uiso 1 1 calc R
H82C H 0.4420 -0.2622 0.4439 0.194 Uiso 1 1 calc R
C83 C 0.3573(19) 0.213(3) 0.5255(16) 0.29(3) Uiso 1 1 d .
H83A H 0.3636 0.2049 0.5559 0.353 Uiso 1 1 calc R
H83B H 0.3255 0.2445 0.5192 0.353 Uiso 1 1 calc R
C84 C 0.3501(10) 0.1275(17) 0.5064(9) 0.113(10) Uiso 1 1 d .
H84A H 0.3531 0.1360 0.4768 0.135 Uiso 1 1 calc R
H84B H 0.3795 0.0935 0.5183 0.135 Uiso 1 1 calc R
C85 C 0.3093(13) 0.073(2) 0.5067(11) 0.171(14) Uiso 1 1 d .
H85A H 0.2824 0.1000 0.4874 0.205 Uiso 1 1 calc R
H85B H 0.2999 0.0803 0.5347 0.205 Uiso 1 1 calc R
C86 C 0.3027(11) -0.0201(19) 0.4984(10) 0.161(14) Uiso 1 1 d .
H86A H 0.2688 -0.0369 0.5016 0.241 Uiso 1 1 calc R
H86B H 0.3263 -0.0525 0.5181 0.241 Uiso 1 1 calc R
H86C H 0.3085 -0.0325 0.4701 0.241 Uiso 1 1 calc R
C87 C 0.3993(12) 0.335(2) 0.5550(11) 0.159(13) Uiso 1 1 d .
H87A H 0.4124 0.2973 0.5785 0.191 Uiso 1 1 calc R
H87B H 0.4271 0.3739 0.5514 0.191 Uiso 1 1 calc R
C88 C 0.3646(16) 0.392(3) 0.5730(14) 0.24(2) Uiso 1 1 d .
H88A H 0.3434 0.3532 0.5870 0.290 Uiso 1 1 calc R
H88B H 0.3427 0.4167 0.5491 0.290 Uiso 1 1 calc R
C89 C 0.3782(14) 0.466(2) 0.6029(12) 0.186(16) Uiso 1 1 d .
H89A H 0.3471 0.4963 0.6065 0.223 Uiso 1 1 calc R
H89B H 0.3917 0.4414 0.6302 0.223 Uiso 1 1 calc R
C90 C 0.4110(18) 0.526(3) 0.5931(15) 0.31(3) Uiso 1 1 d .
H90A H 0.4170 0.5683 0.6153 0.458 Uiso 1 1 calc R
H90B H 0.3973 0.5540 0.5671 0.458 Uiso 1 1 calc R
H90C H 0.4422 0.4973 0.5897 0.458 Uiso 1 1 calc R
C91 C 0.3875(14) 0.326(2) 0.4763(13) 0.194(17) Uiso 1 1 d .
H91A H 0.3942 0.2909 0.4524 0.233 Uiso 1 1 calc R
H91B H 0.3518 0.3399 0.4717 0.233 Uiso 1 1 calc R
C92 C 0.4116(15) 0.397(2) 0.4753(13) 0.211(19) Uiso 1 1 d .
H92A H 0.4469 0.3854 0.4736 0.253 Uiso 1 1 calc R
H92B H 0.4094 0.4311 0.5005 0.253 Uiso 1 1 calc R
C93 C 0.3825(14) 0.455(2) 0.4286(12) 0.196(17) Uiso 1 1 d .
H93A H 0.3853 0.4247 0.4025 0.235 Uiso 1 1 calc R
H93B H 0.3477 0.4718 0.4298 0.235 Uiso 1 1 calc R
C94 C 0.4200(15) 0.533(2) 0.4373(13) 0.25(2) Uiso 1 1 d .
H94A H 0.4120 0.5767 0.4158 0.375 Uiso 1 1 calc R
H94B H 0.4539 0.5124 0.4370 0.375 Uiso 1 1 calc R
H94C H 0.4173 0.5580 0.4644 0.375 Uiso 1 1 calc R
C96 C 0.2822(17) 0.579(3) 0.4945(17) 0.198(18) Uiso 1 1 d .
C97 C 0.2715(12) 0.639(2) 0.5241(11) 0.173(15) Uiso 1 1 d .
H97A H 0.2803 0.6154 0.5519 0.259 Uiso 1 1 calc R
H97B H 0.2360 0.6528 0.5193 0.259 Uiso 1 1 calc R
H97C H 0.2906 0.6918 0.5216 0.259 Uiso 1 1 calc R
C95 C 0.2734(14) 0.599(3) 0.4472(14) 0.25(2) Uiso 1 1 d .
H95A H 0.2832 0.5499 0.4318 0.374 Uiso 1 1 calc R
H95B H 0.2933 0.6493 0.4418 0.374 Uiso 1 1 calc R
H95C H 0.2382 0.6118 0.4384 0.374 Uiso 1 1 calc R
O31 O 0.2906(11) 0.503(2) 0.5035(10) 0.231(14) Uiso 1 1 d .

loop_
_atom_site_aniso_label
_atom_site_aniso_U_11
_atom_site_aniso_U_22
_atom_site_aniso_U_33
_atom_site_aniso_U_23
_atom_site_aniso_U_13
_atom_site_aniso_U_12
Pt1 0.0140(3) 0.0163(3) 0.0245(4) 0.0019(3) 0.0067(3) 0.0008(2)
Pt2 0.0152(3) 0.0183(3) 0.0247(4) 0.0022(3) 0.0080(3) 0.0021(2)
Pt3 0.0219(3) 0.0256(3) 0.0381(5) -0.0016(3) 0.0092(3) 0.0014(3)
Pt4 0.0221(3) 0.0286(3) 0.0285(4) 0.0043(3) 0.0091(3) 0.0035(3)
Pt5 0.0193(3) 0.0192(3) 0.0287(4) 0.0026(3) 0.0061(3) -0.0001(3)
Pt6 0.0226(3) 0.0229(3) 0.0357(5) 0.0018(3) 0.0097(3) 0.0017(3)
Pt7 0.0174(3) 0.0216(3) 0.0279(4) 0.0013(3) 0.0066(3) 0.0007(3)
Pt8 0.0181(3) 0.0201(3) 0.0294(4) 0.0030(3) 0.0079(3) 0.0007(3)
Ni1 0.0155(10) 0.0155(9) 0.0268(13) 0.0018(9) 0.0066(9) 0.0010(8)
Pt9 0.0238(6) 0.0231(6) 0.0309(8) 0.0015(5) 0.0081(5) 0.0005(4)
Ni2 0.0238(6) 0.0231(6) 0.0309(8) 0.0015(5) 0.0081(5) 0.0005(4)
Pt10 0.0220(7) 0.0239(7) 0.0298(9) 0.0030(6) 0.0053(5) -0.0009(5)
Ni3 0.0220(7) 0.0239(7) 0.0298(9) 0.0030(6) 0.0053(5) -0.0009(5)
Pt11 0.0236(7) 0.0290(7) 0.0327(10) 0.0031(6) 0.0088(6) 0.0047(5)
Ni4 0.0236(7) 0.0290(7) 0.0327(10) 0.0031(6) 0.0088(6) 0.0047(5)
Pt12 0.0280(8) 0.0350(8) 0.0273(10) 0.0002(6) 0.0112(6) -0.0004(6)
Ni5 0.0280(8) 0.0350(8) 0.0273(10) 0.0002(6) 0.0112(6) -0.0004(6)
Pt13 0.0219(8) 0.0333(8) 0.0314(10) 0.0025(6) 0.0091(6) 0.0011(6)
Ni6 0.0219(8) 0.0333(8) 0.0314(10) 0.0025(6) 0.0091(6) 0.0011(6)
Pt14 0.0208(8) 0.0254(8) 0.0401(12) 0.0088(7) 0.0054(7) -0.0034(6)
Ni7 0.0208(8) 0.0254(8) 0.0401(12) 0.0088(7) 0.0054(7) -0.0034(6)
Ni8 0.0194(10) 0.0217(10) 0.0243(13) -0.0009(9) 0.0079(9) 0.0015(8)
Ni9 0.0195(10) 0.0172(9) 0.0260(13) 0.0008(9) 0.0091(9) -0.0015(8)
Ni10 0.0200(10) 0.0212(10) 0.0258(13) 0.0011(9) 0.0110(9) 0.0009(8)
Ni11 0.0142(10) 0.0224(10) 0.0289(14) 0.0052(10) 0.0052(9) 0.0027(8)
Ni12 0.0149(10) 0.0212(10) 0.0298(14) 0.0042(10) 0.0084(9) 0.0030(8)
Ni13 0.0230(11) 0.0293(11) 0.0309(15) 0.0026(10) 0.0110(10) 0.0009(9)
Ni14 0.0220(11) 0.0205(10) 0.0345(15) 0.0038(10) 0.0075(10) -0.0035(9)
Ni15 0.0260(11) 0.0378(12) 0.0255(14) 0.0001(11) 0.0084(10) 0.0009(10)
Ni16 0.0198(11) 0.0251(11) 0.0382(15) 0.0063(10) 0.0058(10) 0.0002(9)

loop_
_atom_type_symbol
_atom_type_description
_atom_type_scat_dispersion_real
_atom_type_scat_dispersion_imag
_atom_type_scat_source
C C 0.0033 0.0016 'International Tables Vol C Tables 4.2.6.8 and 6.1.1.4'
N N 0.0061 0.0033 'International Tables Vol C Tables 4.2.6.8 and 6.1.1.4'
O O 0.0106 0.0060 'International Tables Vol C Tables 4.2.6.8 and 6.1.1.4'
Ni Ni 0.3393 1.1124 'International Tables Vol C Tables 4.2.6.8 and 6.1.1.4'
Pt Pt -1.7033 8.3905 'International Tables Vol C Tables 4.2.6.8 and 6.1.1.4'
H H 0.0000 0.0000 'International Tables Vol C Tables 4.2.6.8 and 6.1.1.4'

loop_
_geom_angle_atom_site_label_1
_geom_angle_atom_site_label_2
_geom_angle_atom_site_label_3
_geom_angle
_geom_angle_site_symmetry_1
_geom_angle_site_symmetry_3
Pt5 Pt1 Pt2 178.46(3) . .
Pt5 Pt1 Ni11 90.22(5) . .
Pt2 Pt1 Ni11 88.92(5) . .
Pt5 Pt1 Pt9 61.95(3) . .
Pt2 Pt1 Pt9 119.59(3) . .
Ni11 Pt1 Pt9 120.85(5) . .
Pt5 Pt1 Ni9 90.29(5) . .
Pt2 Pt1 Ni9 88.79(5) . .
Ni11 Pt1 Ni9 109.09(6) . .
Pt9 Pt1 Ni9 121.01(5) . .
Pt5 Pt1 Pt14 60.75(3) . .
Pt2 Pt1 Pt14 119.82(4) . .
Ni11 Pt1 Pt14 61.03(5) . .
Pt9 Pt1 Pt14 59.82(4) . .
Ni9 Pt1 Pt14 147.79(6) . .
Pt5 Pt1 Pt7 118.34(3) . .
Pt2 Pt1 Pt7 62.16(2) . .
Ni11 Pt1 Pt7 147.84(5) . .
Pt9 Pt1 Pt7 87.61(3) . .
Ni9 Pt1 Pt7 59.91(4) . .
Pt14 Pt1 Pt7 144.50(4) . .
Pt5 Pt1 Pt6 117.14(3) . .
Pt2 Pt1 Pt6 61.32(2) . .
Ni11 Pt1 Pt6 59.23(5) . .
Pt9 Pt1 Pt6 179.01(3) . .
Ni9 Pt1 Pt6 58.35(4) . .
Pt14 Pt1 Pt6 120.23(4) . .
Pt7 Pt1 Pt6 92.58(3) . .
Pt5 Pt1 Pt10 60.78(3) . .
Pt2 Pt1 Pt10 119.70(3) . .
Ni11 Pt1 Pt10 147.47(5) . .
Pt9 Pt1 Pt10 60.51(3) . .
Ni9 Pt1 Pt10 60.51(5) . .
Pt14 Pt1 Pt10 109.80(4) . .
Pt7 Pt1 Pt10 57.56(3) . .
Pt6 Pt1 Pt10 118.83(3) . .
Pt4 Pt2 Pt1 178.51(3) . .
Pt4 Pt2 Ni12 90.45(5) . .
Pt1 Pt2 Ni12 88.62(5) . .
Pt4 Pt2 Ni8 89.98(5) . .
Pt1 Pt2 Ni8 89.23(5) . .
Ni12 Pt2 Ni8 109.48(6) . .
Pt4 Pt2 Pt11 61.60(3) . .
Pt1 Pt2 Pt11 119.88(4) . .
Ni12 Pt2 Pt11 121.56(5) . .
Ni8 Pt2 Pt11 119.72(5) . .
Pt4 Pt2 Pt6 116.33(3) . .
Pt1 Pt2 Pt6 62.19(2) . .
Ni12 Pt2 Pt6 58.84(4) . .
Ni8 Pt2 Pt6 58.62(4) . .
Pt11 Pt2 Pt6 177.67(4) . .
Pt4 Pt2 Pt13 61.30(3) . .
Pt1 Pt2 Pt13 119.14(4) . .
Ni12 Pt2 Pt13 61.23(5) . .
Ni8 Pt2 Pt13 148.28(6) . .
Pt11 Pt2 Pt13 60.32(4) . .
Pt6 Pt2 Pt13 120.02(3) . .
Pt4 Pt2 Pt12 61.34(3) . .
Pt1 Pt2 Pt12 119.23(4) . .
Ni12 Pt2 Pt12 148.25(6) . .
Ni8 Pt2 Pt12 59.98(5) . .
Pt11 Pt2 Pt12 59.74(4) . .
Pt6 Pt2 Pt12 118.56(3) . .
Pt13 Pt2 Pt12 110.44(4) . .
Pt4 Pt2 Pt3 119.14(3) . .
Pt1 Pt2 Pt3 62.34(2) . .
Ni12 Pt2 Pt3 120.03(5) . .
Ni8 Pt2 Pt3 120.29(4) . .
Pt11 Pt2 Pt3 57.55(3) . .
Pt6 Pt2 Pt3 124.53(3) . .
Pt13 Pt2 Pt3 87.55(3) . .
Pt12 Pt2 Pt3 88.36(3) . .
C18 Pt3 C14 91.6(6) . .
C18 Pt3 Pt11 46.6(5) . .
C14 Pt3 Pt11 138.2(4) . .
C18 Pt3 Pt9 138.5(5) . .
C14 Pt3 Pt9 46.9(4) . .
Pt11 Pt3 Pt9 174.80(4) . .
C18 Pt3 Pt2 106.1(5) . .
C14 Pt3 Pt2 162.1(4) . .
Pt11 Pt3 Pt2 59.53(3) . .
Pt9 Pt3 Pt2 115.33(3) . .
C18 Pt3 Pt7 113.3(4) . .
C14 Pt3 Pt7 111.6(4) . .
Pt11 Pt3 Pt7 88.41(4) . .
Pt9 Pt3 Pt7 87.98(3) . .
Pt2 Pt3 Pt7 59.95(2) . .
C18 Pt3 Pt1 162.1(5) . .
C14 Pt3 Pt1 106.2(4) . .
Pt11 Pt3 Pt1 115.49(4) . .
Pt9 Pt3 Pt1 59.37(3) . .
Pt2 Pt3 Pt1 55.96(2) . .
Pt7 Pt3 Pt1 59.45(2) . .
C18 Pt3 Pt8 114.1(4) . .
C14 Pt3 Pt8 114.5(4) . .
Pt11 Pt3 Pt8 89.66(3) . .
Pt9 Pt3 Pt8 88.10(3) . .
Pt2 Pt3 Pt8 60.23(2) . .
Pt7 Pt3 Pt8 110.64(3) . .
Pt1 Pt3 Pt8 59.74(2) . .
C29 Pt4 Pt2 176.2(6) . .
C29 Pt4 Ni15 88.5(6) . .
Pt2 Pt4 Ni15 87.87(5) . .
C29 Pt4 Ni13 93.3(6) . .
Pt2 Pt4 Ni13 86.89(5) . .
Ni15 Pt4 Ni13 106.59(6) . .
C29 Pt4 Ni10 112.3(6) . .
Pt2 Pt4 Ni10 64.78(5) . .
Ni15 Pt4 Ni10 56.14(6) . .
Ni13 Pt4 Ni10 55.94(6) . .
C29 Pt4 Pt11 122.0(6) . .
Pt2 Pt4 Pt11 60.88(3) . .
Ni15 Pt4 Pt11 120.12(5) . .
Ni13 Pt4 Pt11 119.67(6) . .
Ni10 Pt4 Pt11 125.66(6) . .
C29 Pt4 Pt13 121.1(6) . .
Pt2 Pt4 Pt13 62.15(3) . .
Ni15 Pt4 Pt13 146.16(6) . .
Ni13 Pt4 Pt13 59.53(5) . .
Ni10 Pt4 Pt13 94.62(5) . .
Pt11 Pt4 Pt13 60.38(4) . .
C29 Pt4 Pt12 116.2(6) . .
Pt2 Pt4 Pt12 62.53(3) . .
Ni15 Pt4 Pt12 60.41(5) . .
Ni13 Pt4 Pt12 145.85(6) . .
Ni10 Pt4 Pt12 95.00(5) . .
Pt11 Pt4 Pt12 59.91(4) . .
Pt13 Pt4 Pt12 112.04(4) . .
C28 Pt5 Pt1 170.9(5) . .
C28 Pt5 Ni1 109.8(5) . .
Pt1 Pt5 Ni1 63.52(4) . .
C28 Pt5 Ni14 83.2(5) . .
Pt1 Pt5 Ni14 87.77(5) . .
Ni1 Pt5 Ni14 55.47(6) . .
C28 Pt5 Ni16 94.7(5) . .
Pt1 Pt5 Ni16 86.52(5) . .
Ni1 Pt5 Ni16 56.33(6) . .
Ni14 Pt5 Ni16 105.74(6) . .
C28 Pt5 Pt14 126.1(5) . .
Pt1 Pt5 Pt14 62.11(4) . .
Ni1 Pt5 Pt14 94.57(5) . .
Ni14 Pt5 Pt14 145.94(6) . .
Ni16 Pt5 Pt14 59.87(5) . .
C28 Pt5 Pt10 113.2(5) . .
Pt1 Pt5 Pt10 62.78(3) . .
Ni1 Pt5 Pt10 93.42(5) . .
Ni14 Pt5 Pt10 60.09(5) . .
Ni16 Pt5 Pt10 145.27(6) . .
Pt14 Pt5 Pt10 112.45(4) . .
C28 Pt5 Pt9 125.4(5) . .
Pt1 Pt5 Pt9 60.84(3) . .
Ni1 Pt5 Pt9 124.36(5) . .
Ni14 Pt5 Pt9 120.65(5) . .
Ni16 Pt5 Pt9 119.49(5) . .
Pt14 Pt5 Pt9 59.90(4) . .
Pt10 Pt5 Pt9 60.81(3) . .
C8 Pt6 C12 89.5(7) . .
C8 Pt6 Ni8 114.4(5) . .
C12 Pt6 Ni8 84.7(5) . .
C8 Pt6 Ni10 133.6(5) . .
C12 Pt6 Ni10 44.7(5) . .
Ni8 Pt6 Ni10 63.32(6) . .
C8 Pt6 Ni12 133.9(4) . .
C12 Pt6 Ni12 85.3(5) . .
Ni8 Pt6 Ni12 110.70(6) . .
Ni10 Pt6 Ni12 62.29(6) . .
C8 Pt6 Ni9 75.3(4) . .
C12 Pt6 Ni9 124.1(5) . .
Ni8 Pt6 Ni9 56.38(6) . .
Ni10 Pt6 Ni9 119.70(6) . .
Ni12 Pt6 Ni9 142.01(6) . .
C8 Pt6 Ni1 45.6(5) . .
C12 Pt6 Ni1 134.3(5) . .
Ni8 Pt6 Ni1 117.79(6) . .
Ni10 Pt6 Ni1 178.71(6) . .
Ni12 Pt6 Ni1 117.35(6) . .
Ni9 Pt6 Ni1 61.41(6) . .
C8 Pt6 Ni11 92.3(5) . .
C12 Pt6 Ni11 124.5(5) . .
Ni8 Pt6 Ni11 141.58(6) . .
Ni10 Pt6 Ni11 117.74(6) . .
Ni12 Pt6 Ni11 55.46(6) . .
Ni9 Pt6 Ni11 109.82(6) . .
Ni1 Pt6 Ni11 61.89(6) . .
C8 Pt6 Pt2 160.1(5) . .
C12 Pt6 Pt2 107.8(5) . .
Ni8 Pt6 Pt2 59.51(4) . .
Ni10 Pt6 Pt2 63.11(4) . .
Ni12 Pt6 Pt2 59.38(4) . .
Ni9 Pt6 Pt2 86.75(4) . .
Ni1 Pt6 Pt2 117.90(5) . .
Ni11 Pt6 Pt2 85.89(4) . .
C8 Pt6 Pt1 106.0(5) . .
C12 Pt6 Pt1 164.3(5) . .
Ni8 Pt6 Pt1 86.46(5) . .
Ni10 Pt6 Pt1 119.59(5) . .
Ni12 Pt6 Pt1 85.69(5) . .
Ni9 Pt6 Pt1 59.65(4) . .
Ni1 Pt6 Pt1 61.41(4) . .
Ni11 Pt6 Pt1 58.78(4) . .
Pt2 Pt6 Pt1 56.49(2) . .
C5 Pt7 C4 90.2(6) . .
C5 Pt7 Pt10 45.3(4) . .
C4 Pt7 Pt10 135.4(4) . .
C5 Pt7 Pt12 136.5(4) . .
C4 Pt7 Pt12 46.4(4) . .
Pt10 Pt7 Pt12 176.96(4) . .
C5 Pt7 Ni8 130.6(4) . .
C4 Pt7 Ni8 90.0(4) . .
Pt10 Pt7 Ni8 116.37(5) . .
Pt12 Pt7 Ni8 60.60(5) . .
C5 Pt7 Ni9 89.6(4) . .
C4 Pt7 Ni9 130.2(4) . .
Pt10 Pt7 Ni9 61.51(5) . .
Pt12 Pt7 Ni9 115.46(5) . .
Ni8 Pt7 Ni9 54.85(6) . .
C5 Pt7 Pt1 106.1(4) . .
C4 Pt7 Pt1 162.1(4) . .
Pt10 Pt7 Pt1 61.38(3) . .
Pt12 Pt7 Pt1 117.21(4) . .
Ni8 Pt7 Pt1 85.12(4) . .
Ni9 Pt7 Pt1 58.97(4) . .
C5 Pt7 Pt2 161.6(4) . .
C4 Pt7 Pt2 106.8(4) . .
Pt10 Pt7 Pt2 117.53(3) . .
Pt12 Pt7 Pt2 61.05(3) . .
Ni8 Pt7 Pt2 58.28(4) . .
Ni9 Pt7 Pt2 84.90(4) . .
Pt1 Pt7 Pt2 56.17(2) . .
C5 Pt7 Pt3 108.8(4) . .
C4 Pt7 Pt3 107.8(4) . .
Pt10 Pt7 Pt3 91.38(3) . .
Pt12 Pt7 Pt3 90.03(3) . .
Ni8 Pt7 Pt3 118.03(4) . .
Ni9 Pt7 Pt3 119.23(5) . .
Pt1 Pt7 Pt3 60.30(2) . .
Pt2 Pt7 Pt3 59.76(2) . .
C2 Pt8 C1 90.8(6) . .
C2 Pt8 Pt14 47.4(4) . .
C1 Pt8 Pt14 138.0(4) . .
C2 Pt8 Pt13 136.0(4) . .
C1 Pt8 Pt13 45.5(4) . .
Pt14 Pt8 Pt13 176.48(5) . .
C2 Pt8 Ni11 86.8(4) . .
C1 Pt8 Ni11 131.4(4) . .
Pt14 Pt8 Ni11 61.52(5) . .
Pt13 Pt8 Ni11 116.22(6) . .
C2 Pt8 Ni12 125.9(4) . .
C1 Pt8 Ni12 90.2(4) . .
Pt14 Pt8 Ni12 115.95(5) . .
Pt13 Pt8 Ni12 61.78(5) . .
Ni11 Pt8 Ni12 54.46(6) . .
C2 Pt8 Pt1 107.8(4) . .
C1 Pt8 Pt1 160.3(4) . .
Pt14 Pt8 Pt1 60.36(3) . .
Pt13 Pt8 Pt1 116.26(4) . .
Ni11 Pt8 Pt1 58.28(4) . .
Ni12 Pt8 Pt1 84.26(4) . .
C2 Pt8 Pt2 163.5(4) . .
C1 Pt8 Pt2 105.5(4) . .
Pt14 Pt8 Pt2 116.17(4) . .
Pt13 Pt8 Pt2 60.45(3) . .
Ni11 Pt8 Pt2 84.38(5) . .
Ni12 Pt8 Pt2 58.09(4) . .
Pt1 Pt8 Pt2 55.81(2) . .
C2 Pt8 Pt3 113.7(4) . .
C1 Pt8 Pt3 107.0(4) . .
Pt14 Pt8 Pt3 90.04(4) . .
Pt13 Pt8 Pt3 88.86(3) . .
Ni11 Pt8 Pt3 118.24(4) . .
Ni12 Pt8 Pt3 117.54(5) . .
Pt1 Pt8 Pt3 60.00(2) . .
Pt2 Pt8 Pt3 59.46(2) . .
C26 Ni1 C8 92.4(7) . .
C26 Ni1 C20 91.3(6) . .
C8 Ni1 C20 91.9(7) . .
C26 Ni1 Ni14 48.4(5) . .
C8 Ni1 Ni14 111.3(5) . .
C20 Ni1 Ni14 132.2(5) . .
C26 Ni1 Ni16 111.0(5) . .
C8 Ni1 Ni16 130.4(5) . .
C20 Ni1 Ni16 46.6(5) . .
Ni14 Ni1 Ni16 117.03(10) . .
C26 Ni1 Pt6 132.6(5) . .
C8 Ni1 Pt6 46.9(5) . .
C20 Ni1 Pt6 109.9(5) . .
Ni14 Ni1 Pt6 116.47(9) . .
Ni16 Ni1 Pt6 114.34(8) . .
C26 Ni1 Pt5 94.8(5) . .
C8 Ni1 Pt5 161.3(5) . .
C20 Ni1 Pt5 105.1(5) . .
Ni14 Ni1 Pt5 62.55(6) . .
Ni16 Ni1 Pt5 62.13(6) . .
Pt6 Ni1 Pt5 117.93(6) . .
C26 Ni1 Ni9 91.1(5) . .
C8 Ni1 Ni9 74.4(5) . .
C20 Ni1 Ni9 166.2(5) . .
Ni14 Ni1 Ni9 57.21(7) . .
Ni16 Ni1 Ni9 143.50(9) . .
Pt6 Ni1 Ni9 59.29(6) . .
Pt5 Ni1 Ni9 88.24(6) . .
C26 Ni1 Ni11 162.5(5) . .
C8 Ni1 Ni11 91.3(5) . .
C20 Ni1 Ni11 71.5(4) . .
Ni14 Ni1 Ni11 143.94(9) . .
Ni16 Ni1 Ni11 54.88(7) . .
Pt6 Ni1 Ni11 59.51(6) . .
Pt5 Ni1 Ni11 87.00(6) . .
Ni9 Ni1 Ni11 106.31(8) . .
C26 Ni1 Pt1 136.3(5) . .
C8 Ni1 Pt1 106.9(5) . .
C20 Ni1 Pt1 125.7(4) . .
Ni14 Ni1 Pt1 87.91(7) . .
Ni16 Ni1 Pt1 85.98(7) . .
Pt6 Ni1 Pt1 61.06(4) . .
Pt5 Ni1 Pt1 56.88(4) . .
Ni9 Ni1 Pt1 58.89(5) . .
Ni11 Ni1 Pt1 57.95(5) . .
C24 Pt9 C14 101.7(7) . .
C24 Pt9 Pt3 149.9(6) . .
C14 Pt9 Pt3 48.3(4) . .
C24 Pt9 Pt1 147.2(6) . .
C14 Pt9 Pt1 111.0(4) . .
Pt3 Pt9 Pt1 62.74(3) . .
C24 Pt9 Pt14 106.8(6) . .
C14 Pt9 Pt14 117.9(4) . .
Pt3 Pt9 Pt14 91.84(5) . .
Pt1 Pt9 Pt14 60.73(4) . .
C24 Pt9 Pt5 90.0(6) . .
C14 Pt9 Pt5 168.1(5) . .
Pt3 Pt9 Pt5 119.95(4) . .
Pt1 Pt9 Pt5 57.21(3) . .
Pt14 Pt9 Pt5 59.52(3) . .
C24 Pt9 Pt10 102.3(6) . .
C14 Pt9 Pt10 115.0(4) . .
Pt3 Pt9 Pt10 92.22(4) . .
Pt1 Pt9 Pt10 61.07(3) . .
Pt14 Pt9 Pt10 111.00(5) . .
Pt5 Pt9 Pt10 59.48(3) . .
C9 Pt10 C5 103.8(7) . .
C9 Pt10 Pt7 151.1(6) . .
C5 Pt10 Pt7 47.5(4) . .
C9 Pt10 Ni14 84.8(5) . .
C5 Pt10 Ni14 130.4(4) . .
Pt7 Pt10 Ni14 114.98(6) . .
C9 Pt10 Pt5 90.4(6) . .
C5 Pt10 Pt5 162.9(4) . .
Pt7 Pt10 Pt5 117.50(4) . .
Ni14 Pt10 Pt5 59.39(5) . .
C9 Pt10 Pt9 100.5(6) . .
C5 Pt10 Pt9 107.6(4) . .
Pt7 Pt10 Pt9 88.42(4) . .
Ni14 Pt10 Pt9 118.86(6) . .
Pt5 Pt10 Pt9 59.71(3) . .
C9 Pt10 Ni9 133.9(5) . .
C5 Pt10 Ni9 90.2(5) . .
Pt7 Pt10 Ni9 60.41(5) . .
Ni14 Pt10 Ni9 54.58(6) . .
Pt5 Pt10 Ni9 86.61(5) . .
Pt9 Pt10 Ni9 116.94(6) . .
C9 Pt10 Pt1 146.0(6) . .
C5 Pt10 Pt1 107.9(4) . .
Pt7 Pt10 Pt1 61.06(3) . .
Ni14 Pt10 Pt1 83.94(5) . .
Pt5 Pt10 Pt1 56.44(3) . .
Pt9 Pt10 Pt1 58.43(3) . .
Ni9 Pt10 Pt1 58.53(4) . .
C13 Pt11 C18 102.8(7) . .
C13 Pt11 Pt3 151.6(6) . .
C18 Pt11 Pt3 48.8(5) . .
C13 Pt11 Pt2 145.3(6) . .
C18 Pt11 Pt2 111.8(5) . .
Pt3 Pt11 Pt2 62.92(3) . .
C13 Pt11 Pt4 87.9(6) . .
C18 Pt11 Pt4 169.2(5) . .
Pt3 Pt11 Pt4 120.43(5) . .
Pt2 Pt11 Pt4 57.51(3) . .
C13 Pt11 Pt12 100.7(6) . .
C18 Pt11 Pt12 116.8(4) . .
Pt3 Pt11 Pt12 92.54(5) . .
Pt2 Pt11 Pt12 61.69(4) . .
Pt4 Pt11 Pt12 60.71(4) . .
C13 Pt11 Pt13 106.6(5) . .
C18 Pt11 Pt13 115.0(4) . .
Pt3 Pt11 Pt13 90.91(5) . .
Pt2 Pt11 Pt13 60.97(4) . .
Pt4 Pt11 Pt13 60.21(4) . .
Pt12 Pt11 Pt13 112.58(5) . .
C27 Pt12 C4 99.4(7) . .
C27 Pt12 Pt7 147.0(6) . .
C4 Pt12 Pt7 47.8(4) . .
C27 Pt12 Ni15 88.5(6) . .
C4 Pt12 Ni15 131.7(4) . .
Pt7 Pt12 Ni15 115.33(6) . .
C27 Pt12 Pt11 100.3(6) . .
C4 Pt12 Pt11 107.9(4) . .
Pt7 Pt12 Pt11 89.01(5) . .
Ni15 Pt12 Pt11 117.40(6) . .
C27 Pt12 Ni8 135.9(6) . .
C4 Pt12 Ni8 91.1(4) . .
Pt7 Pt12 Ni8 60.78(5) . .
Ni15 Pt12 Ni8 54.59(7) . .
Pt11 Pt12 Ni8 117.00(7) . .
C27 Pt12 Pt4 94.1(6) . .
C4 Pt12 Pt4 163.1(4) . .
Pt7 Pt12 Pt4 117.49(5) . .
Ni15 Pt12 Pt4 58.21(5) . .
Pt11 Pt12 Pt4 59.38(4) . .
Ni8 Pt12 Pt4 86.06(5) . .
C27 Pt12 Pt2 148.9(6) . .
C4 Pt12 Pt2 108.5(4) . .
Pt7 Pt12 Pt2 61.37(3) . .
Ni15 Pt12 Pt2 83.14(6) . .
Pt11 Pt12 Pt2 58.56(4) . .
Ni8 Pt12 Pt2 58.43(5) . .
Pt4 Pt12 Pt2 56.12(3) . .
C15 Pt13 C1 103.2(7) . .
C15 Pt13 Pt8 151.5(5) . .
C1 Pt13 Pt8 48.3(4) . .
C15 Pt13 Ni13 83.5(5) . .
C1 Pt13 Ni13 128.8(4) . .
Pt8 Pt13 Ni13 114.22(6) . .
C15 Pt13 Pt4 89.2(5) . .
C1 Pt13 Pt4 165.4(4) . .
Pt8 Pt13 Pt4 118.80(5) . .
Ni13 Pt13 Pt4 59.41(5) . .
C15 Pt13 Pt11 100.4(5) . .
C1 Pt13 Pt11 110.0(4) . .
Pt8 Pt13 Pt11 90.54(5) . .
Ni13 Pt13 Pt11 118.59(7) . .
Pt4 Pt13 Pt11 59.41(4) . .
C15 Pt13 Pt2 145.1(5) . .
C1 Pt13 Pt2 110.0(4) . .
Pt8 Pt13 Pt2 62.26(3) . .
Ni13 Pt13 Pt2 83.77(5) . .
Pt4 Pt13 Pt2 56.54(3) . .
Pt11 Pt13 Pt2 58.71(3) . .
C15 Pt13 Ni12 132.5(5) . .
C1 Pt13 Ni12 91.0(4) . .
Pt8 Pt13 Ni12 60.40(5) . .
Ni13 Pt13 Ni12 53.83(7) . .
Pt4 Pt13 Ni12 86.00(5) . .
Pt11 Pt13 Ni12 116.94(6) . .
Pt2 Pt13 Ni12 58.23(4) . .
C10 Pt14 C2 103.8(7) . .
C10 Pt14 Pt8 149.8(5) . .
C2 Pt14 Pt8 47.5(5) . .
C10 Pt14 Ni16 88.4(5) . .
C2 Pt14 Ni16 123.0(4) . .
Pt8 Pt14 Ni16 113.93(7) . .
C10 Pt14 Pt5 89.0(5) . .
C2 Pt14 Pt5 166.7(5) . .
Pt8 Pt14 Pt5 119.27(6) . .
Ni16 Pt14 Pt5 59.91(5) . .
C10 Pt14 Pt9 96.0(5) . .
C2 Pt14 Pt9 113.7(4) . .
Pt8 Pt14 Pt9 90.02(5) . .
Ni16 Pt14 Pt9 120.20(6) . .
Pt5 Pt14 Pt9 60.57(3) . .
C10 Pt14 Pt1 144.4(5) . .
C2 Pt14 Pt1 109.6(5) . .
Pt8 Pt14 Pt1 62.14(4) . .
Ni16 Pt14 Pt1 83.88(6) . .
Pt5 Pt14 Pt1 57.13(3) . .
Pt9 Pt14 Pt1 59.45(4) . .
C10 Pt14 Ni11 137.5(5) . .
C2 Pt14 Ni11 86.2(4) . .
Pt8 Pt14 Ni11 60.50(5) . .
Ni16 Pt14 Ni11 53.43(7) . .
Pt5 Pt14 Ni11 86.69(5) . .
Pt9 Pt14 Ni11 117.96(7) . .
Pt1 Pt14 Ni11 58.52(5) . .
C7 Ni8 C11 94.6(7) . .
C7 Ni8 Ni15 52.2(5) . .
C11 Ni8 Ni15 129.9(5) . .
C7 Ni8 Ni9 129.6(5) . .
C11 Ni8 Ni9 48.2(5) . .
Ni15 Ni8 Ni9 175.97(10) . .
C7 Ni8 Pt6 157.1(5) . .
C11 Ni8 Pt6 80.6(5) . .
Ni15 Ni8 Pt6 114.86(8) . .
Ni9 Ni8 Pt6 62.03(6) . .
C7 Ni8 Pt2 129.2(5) . .
C11 Ni8 Pt2 135.7(5) . .
Ni15 Ni8 Pt2 89.22(8) . .
Ni9 Ni8 Pt2 91.28(8) . .
Pt6 Ni8 Pt2 61.88(4) . .
C7 Ni8 Pt12 70.6(5) . .
C11 Ni8 Pt12 148.6(5) . .
Ni15 Ni8 Pt12 62.43(7) . .
Ni9 Ni8 Pt12 121.21(9) . .
Pt6 Ni8 Pt12 123.42(7) . .
Pt2 Ni8 Pt12 61.58(5) . .
C7 Ni8 Pt7 107.1(5) . .
C11 Ni8 Pt7 102.8(5) . .
Ni15 Ni8 Pt7 121.02(8) . .
Ni9 Ni8 Pt7 62.59(6) . .
Pt6 Ni8 Pt7 95.83(7) . .
Pt2 Ni8 Pt7 61.73(4) . .
Pt12 Ni8 Pt7 58.62(5) . .
C7 Ni8 Ni10 106.1(5) . .
C11 Ni8 Ni10 118.0(5) . .
Ni15 Ni8 Ni10 56.46(7) . .
Ni9 Ni8 Ni10 120.43(9) . .
Pt6 Ni8 Ni10 58.42(6) . .
Pt2 Ni8 Ni10 62.24(5) . .
Pt12 Ni8 Ni10 93.01(7) . .
Pt7 Ni8 Ni10 123.94(8) . .
C21 Ni9 C11 92.9(7) . .
C21 Ni9 Ni14 52.4(5) . .
C11 Ni9 Ni14 130.4(5) . .
C21 Ni9 Ni8 129.1(5) . .
C11 Ni9 Ni8 48.6(5) . .
Ni14 Ni9 Ni8 177.25(10) . .
C21 Ni9 Pt6 156.1(5) . .
C11 Ni9 Pt6 80.5(5) . .
Ni14 Ni9 Pt6 116.09(8) . .
Ni8 Ni9 Pt6 61.59(6) . .
C21 Ni9 Pt1 130.9(5) . .
C11 Ni9 Pt1 135.6(5) . .
Ni14 Ni9 Pt1 89.31(8) . .
Ni8 Ni9 Pt1 90.70(7) . .
Pt6 Ni9 Pt1 62.00(4) . .
C21 Ni9 Ni1 106.2(5) . .
C11 Ni9 Ni1 119.4(5) . .
Ni14 Ni9 Ni1 56.83(7) . .
Ni8 Ni9 Ni1 120.88(9) . .
Pt6 Ni9 Ni1 59.30(6) . .
Pt1 Ni9 Ni1 61.52(5) . .
C21 Ni9 Pt7 108.3(5) . .
C11 Ni9 Pt7 103.1(5) . .
Ni14 Ni9 Pt7 119.74(8) . .
Ni8 Ni9 Pt7 62.55(6) . .
Pt6 Ni9 Pt7 95.56(6) . .
Pt1 Ni9 Pt7 61.13(4) . .
Ni1 Ni9 Pt7 122.57(8) . .
C21 Ni9 Pt10 73.0(5) . .
C11 Ni9 Pt10 148.8(5) . .
Ni14 Ni9 Pt10 61.67(7) . .
Ni8 Ni9 Pt10 120.63(8) . .
Pt6 Ni9 Pt10 122.92(7) . .
Pt1 Ni9 Pt10 60.96(5) . .
Ni1 Ni9 Pt10 91.48(8) . .
Pt7 Ni9 Pt10 58.07(4) . .
C12 Ni10 C23 90.9(7) . .
C12 Ni10 C19 94.6(8) . .
C23 Ni10 C19 91.2(8) . .
C12 Ni10 Ni15 120.1(5) . .
C23 Ni10 Ni15 126.3(5) . .
C19 Ni10 Ni15 47.6(6) . .
C12 Ni10 Ni13 122.9(5) . .
C23 Ni10 Ni13 46.2(5) . .
C19 Ni10 Ni13 117.1(6) . .
Ni15 Ni10 Ni13 116.23(10) . .
C12 Ni10 Pt6 47.7(5) . .
C23 Ni10 Pt6 118.9(5) . .
C19 Ni10 Pt6 127.5(6) . .
Ni15 Ni10 Pt6 114.00(8) . .
Ni13 Ni10 Pt6 114.46(9) . .
C12 Ni10 Pt4 163.3(5) . .
C23 Ni10 Pt4 101.2(5) . .
C19 Ni10 Pt4 96.6(6) . .
Ni15 Ni10 Pt4 61.13(6) . .
Ni13 Ni10 Pt4 61.79(6) . .
Pt6 Ni10 Pt4 115.76(7) . .
C12 Ni10 Ni12 84.5(5) . .
C23 Ni10 Ni12 77.9(5) . .
C19 Ni10 Ni12 169.0(6) . .
Ni15 Ni10 Ni12 141.34(9) . .
Ni13 Ni10 Ni12 55.54(7) . .
Pt6 Ni10 Ni12 58.92(6) . .
Pt4 Ni10 Ni12 86.80(6) . .
C12 Ni10 Ni8 82.7(5) . .
C23 Ni10 Ni8 173.0(5) . .
C19 Ni10 Ni8 86.5(6) . .
Ni15 Ni10 Ni8 55.76(7) . .
Ni13 Ni10 Ni8 140.49(9) . .
Pt6 Ni10 Ni8 58.25(6) . .
Pt4 Ni10 Ni8 85.66(6) . .
Ni12 Ni10 Ni8 104.24(9) . .
C12 Ni10 Pt2 107.6(5) . .
C23 Ni10 Pt2 128.4(5) . .
C19 Ni10 Pt2 132.8(6) . .
Ni15 Ni10 Pt2 85.55(7) . .
Ni13 Ni10 Pt2 85.09(7) . .
Pt6 Ni10 Pt2 59.88(5) . .
Pt4 Ni10 Pt2 55.89(4) . .
Ni12 Ni10 Pt2 57.34(5) . .
Ni8 Ni10 Pt2 56.98(5) . .
C3 Ni11 C17 96.6(6) . .
C3 Ni11 Ni16 52.0(4) . .
C17 Ni11 Ni16 129.6(5) . .
C3 Ni11 Ni12 128.9(4) . .
C17 Ni11 Ni12 48.4(5) . .
Ni16 Ni11 Ni12 177.06(11) . .
C3 Ni11 Pt1 128.3(4) . .
C17 Ni11 Pt1 134.6(5) . .
Ni16 Ni11 Pt1 89.88(7) . .
Ni12 Ni11 Pt1 91.07(7) . .
C3 Ni11 Pt6 159.4(4) . .
C17 Ni11 Pt6 78.5(5) . .
Ni16 Ni11 Pt6 116.45(8) . .
Ni12 Ni11 Pt6 61.71(7) . .
Pt1 Ni11 Pt6 61.98(4) . .
C3 Ni11 Pt8 104.4(4) . .
C17 Ni11 Pt8 104.2(5) . .
Ni16 Ni11 Pt8 120.00(9) . .
Ni12 Ni11 Pt8 62.86(6) . .
Pt1 Ni11 Pt8 61.94(4) . .
Pt6 Ni11 Pt8 96.25(6) . .
C3 Ni11 Pt14 70.2(4) . .
C17 Ni11 Pt14 151.6(4) . .
Ni16 Ni11 Pt14 62.02(7) . .
Ni12 Ni11 Pt14 120.81(8) . .
Pt1 Ni11 Pt14 60.44(5) . .
Pt6 Ni11 Pt14 122.39(7) . .
Pt8 Ni11 Pt14 57.98(5) . .
C3 Ni11 Ni1 108.0(4) . .
C17 Ni11 Ni1 116.6(4) . .
Ni16 Ni11 Ni1 57.90(7) . .
Ni12 Ni11 Ni1 120.31(10) . .
Pt1 Ni11 Ni1 61.40(5) . .
Pt6 Ni11 Ni1 58.60(6) . .
Pt8 Ni11 Ni1 123.28(7) . .
Pt14 Ni11 Ni1 91.63(7) . .
C16 Ni12 C17 94.0(6) . .
C16 Ni12 Ni13 52.9(5) . .
C17 Ni12 Ni13 129.9(5) . .
C16 Ni12 Ni11 127.4(5) . .
C17 Ni12 Ni11 48.7(5) . .
Ni13 Ni12 Ni11 178.09(11) . .
C16 Ni12 Pt6 157.6(5) . .
C17 Ni12 Pt6 79.3(4) . .
Ni13 Ni12 Pt6 116.13(9) . .
Ni11 Ni12 Pt6 62.83(6) . .
C16 Ni12 Pt2 130.4(5) . .
C17 Ni12 Pt2 135.0(5) . .
Ni13 Ni12 Pt2 89.41(8) . .
Ni11 Ni12 Pt2 91.39(7) . .
Pt6 Ni12 Pt2 61.78(4) . .
C16 Ni12 Pt8 105.6(5) . .
C17 Ni12 Pt8 104.3(5) . .
Ni13 Ni12 Pt8 119.21(8) . .
Ni11 Ni12 Pt8 62.69(6) . .
Pt6 Ni12 Pt8 96.80(6) . .
Pt2 Ni12 Pt8 62.18(4) . .
C16 Ni12 Ni10 107.1(5) . .
C17 Ni12 Ni10 116.2(5) . .
Ni13 Ni12 Ni10 57.35(7) . .
Ni11 Ni12 Ni10 121.60(9) . .
Pt6 Ni12 Ni10 58.78(6) . .
Pt2 Ni12 Ni10 62.74(6) . .
Pt8 Ni12 Ni10 124.84(7) . .
C16 Ni12 Pt13 72.4(4) . .
C17 Ni12 Pt13 151.2(5) . .
Ni13 Ni12 Pt13 61.39(7) . .
Ni11 Ni12 Pt13 120.50(9) . .
Pt6 Ni12 Pt13 122.26(7) . .
Pt2 Ni12 Pt13 60.53(4) . .
Pt8 Ni12 Pt13 57.82(5) . .
Ni10 Ni12 Pt13 92.29(7) . .
C30 Ni13 C23 100.7(8) . .
C30 Ni13 C16 104.9(7) . .
C23 Ni13 C16 103.8(7) . .
C30 Ni13 Ni12 151.9(6) . .
C23 Ni13 Ni12 87.6(5) . .
C16 Ni13 Ni12 47.0(4) . .
C30 Ni13 Ni10 137.2(6) . .
C23 Ni13 Ni10 48.9(5) . .
C16 Ni13 Ni10 110.9(4) . .
Ni12 Ni13 Ni10 67.11(8) . .
C30 Ni13 Pt4 110.4(6) . .
C23 Ni13 Pt4 104.0(5) . .
C16 Ni13 Pt4 129.4(4) . .
Ni12 Ni13 Pt4 93.24(8) . .
Ni10 Ni13 Pt4 62.27(6) . .
C30 Ni13 Pt13 113.0(5) . .
C23 Ni13 Pt13 146.0(5) . .
C16 Ni13 Pt13 72.3(4) . .
Ni12 Ni13 Pt13 64.78(7) . .
Ni10 Ni13 Pt13 99.82(8) . .
Pt4 Ni13 Pt13 61.06(5) . .
C6 Ni14 C26 97.5(7) . .
C6 Ni14 C21 101.3(7) . .
C26 Ni14 C21 116.8(7) . .
C6 Ni14 Ni1 143.2(5) . .
C26 Ni14 Ni1 49.2(5) . .
C21 Ni14 Ni1 107.6(5) . .
C6 Ni14 Ni9 145.9(5) . .
C26 Ni14 Ni9 98.6(5) . .
C21 Ni14 Ni9 44.6(4) . .
Ni1 Ni14 Ni9 65.96(8) . .
C6 Ni14 Pt5 115.8(5) . .
C26 Ni14 Pt5 94.9(5) . .
C21 Ni14 Pt5 127.3(4) . .
Ni1 Ni14 Pt5 61.97(6) . .
Ni9 Ni14 Pt5 92.58(7) . .
C6 Ni14 Pt10 112.7(5) . .
C26 Ni14 Pt10 146.9(5) . .
C21 Ni14 Pt10 71.5(4) . .
Ni1 Ni14 Pt10 97.88(7) . .
Ni9 Ni14 Pt10 63.75(7) . .
Pt5 Ni14 Pt10 60.52(5) . .
C22 Ni15 C19 101.4(9) . .
C22 Ni15 C7 100.7(8) . .
C19 Ni15 C7 114.9(7) . .
C22 Ni15 Ni8 146.2(6) . .
C19 Ni15 Ni8 97.6(7) . .
C7 Ni15 Ni8 45.6(5) . .
C22 Ni15 Ni10 144.4(6) . .
C19 Ni15 Ni10 50.6(7) . .
C7 Ni15 Ni10 110.8(5) . .
Ni8 Ni15 Ni10 67.78(8) . .
C22 Ni15 Pt4 110.8(6) . .
C19 Ni15 Pt4 100.2(6) . .
C7 Ni15 Pt4 126.5(5) . .
Ni8 Ni15 Pt4 92.83(8) . .
Ni10 Ni15 Pt4 62.74(6) . .
C22 Ni15 Pt12 106.8(6) . .
C19 Ni15 Pt12 150.4(7) . .
C7 Ni15 Pt12 68.8(4) . .
Ni8 Ni15 Pt12 62.98(7) . .
Ni10 Ni15 Pt12 99.91(9) . .
Pt4 Ni15 Pt12 61.38(5) . .
C25 Ni16 C20 106.2(8) . .
C25 Ni16 C3 105.5(7) . .
C20 Ni16 C3 99.8(6) . .
C25 Ni16 Ni11 153.8(6) . .
C20 Ni16 Ni11 81.2(5) . .
C3 Ni16 Ni11 48.4(4) . .
C25 Ni16 Ni1 136.8(5) . .
C20 Ni16 Ni1 50.5(5) . .
C3 Ni16 Ni1 113.5(4) . .
Ni11 Ni16 Ni1 67.22(8) . .
C25 Ni16 Pt14 112.1(6) . .
C20 Ni16 Pt14 141.7(5) . .
C3 Ni16 Pt14 70.5(4) . .
Ni11 Ni16 Pt14 64.55(7) . .
Ni1 Ni16 Pt14 98.20(8) . .
C25 Ni16 Pt5 107.5(6) . .
C20 Ni16 Pt5 108.2(5) . .
C3 Ni16 Pt5 127.9(4) . .
Ni11 Ni16 Pt5 93.34(8) . .
Ni1 Ni16 Pt5 61.54(6) . .
Pt14 Ni16 Pt5 60.21(5) . .
O1 C1 Pt13 136.2(12) . .
O1 C1 Pt8 137.3(13) . .
Pt13 C1 Pt8 86.2(6) . .
O2 C2 Pt14 131.3(12) . .
O2 C2 Pt8 143.6(12) . .
Pt14 C2 Pt8 85.1(6) . .
O3 C3 Ni11 143.9(13) . .
O3 C3 Ni16 136.3(12) . .
Ni11 C3 Ni16 79.7(5) . .
O4 C4 Pt12 132.8(12) . .
O4 C4 Pt7 141.4(13) . .
Pt12 C4 Pt7 85.9(6) . .
O5 C5 Pt10 134.1(13) . .
O5 C5 Pt7 138.6(13) . .
Pt10 C5 Pt7 87.3(6) . .
O6 C6 Ni14 175.9(15) . .
O7 C7 Ni8 148.3(14) . .
O7 C7 Ni15 129.2(13) . .
Ni8 C7 Ni15 82.1(6) . .
O8 C8 Ni1 131.3(14) . .
O8 C8 Pt6 141.2(14) . .
Ni1 C8 Pt6 87.5(6) . .
O9 C9 Pt10 176.3(15) . .
O10 C10 Pt14 177.1(16) . .
O11 C11 Ni9 139.7(14) . .
O11 C11 Ni8 137.0(14) . .
Ni9 C11 Ni8 83.2(6) . .
O12 C12 Ni10 133.7(15) . .
O12 C12 Pt6 138.6(15) . .
Ni10 C12 Pt6 87.6(7) . .
O13 C13 Pt11 176.2(17) . .
O14 C14 Pt9 135.6(13) . .
O14 C14 Pt3 139.5(13) . .
Pt9 C14 Pt3 84.8(6) . .
O15 C15 Pt13 177.2(15) . .
O16 C16 Ni12 146.2(14) . .
O16 C16 Ni13 133.7(13) . .
Ni12 C16 Ni13 80.1(6) . .
O17 C17 Ni12 138.7(14) . .
O17 C17 Ni11 138.4(13) . .
Ni12 C17 Ni11 82.9(6) . .
O18 C18 Pt11 138.3(13) . .
O18 C18 Pt3 137.1(13) . .
Pt11 C18 Pt3 84.5(6) . .
O19 C19 Ni15 140.0(19) . .
O19 C19 Ni10 136.9(18) . .
Ni15 C19 Ni10 81.8(8) . .
O20 C20 Ni16 142.6(14) . .
O20 C20 Ni1 134.3(13) . .
Ni16 C20 Ni1 82.9(6) . .
O21 C21 Ni9 146.5(14) . .
O21 C21 Ni14 130.4(13) . .
Ni9 C21 Ni14 83.0(6) . .
O22 C22 Ni15 175.6(18) . .
O23 C23 Ni13 138.0(13) . .
O23 C23 Ni10 137.0(13) . .
Ni13 C23 Ni10 84.9(7) . .
O24 C24 Pt9 176.8(18) . .
O25 C25 Ni16 177.9(17) . .
O26 C26 Ni14 138.5(13) . .
O26 C26 Ni1 139.1(13) . .
Ni14 C26 Ni1 82.4(6) . .
O27 C27 Pt12 177.9(18) . .
O28 C28 Pt5 175.6(15) . .
O29 C29 Pt4 177.0(19) . .
O30 C30 Ni13 176.9(17) . .
C32 C31 N1 118.6(12) 2_545 .
C33 C32 C31 110.7(14) 2 2
C32 C33 C34 116.3(15) 2_545 .
C36 C35 N1 117.8(12) . 2_545
C37 C36 C35 111.5(13) 2_545 .
C36 C37 C38 113.9(14) 2 .
N1 C39 C40 114.6(13) 2 1_565
C39 C40 C41 109.3(13) 1_545 .
C42 C41 C40 111.3(15) . .
C44 C43 N1 113.6(12) 2 2
C43 C44 C45 108.4(13) 2_545 2
C46 C45 C44 109.9(15) . 2_545
N2 C47 C48 114.1(13) . .
C47 C48 C49 107.5(15) . 1_565
C50 C49 C48 111.5(16) . 1_545
C52 C51 N2 117.6(14) . .
C54 C53 C52 114.7(18) . .
C51 C52 C53 109.5(15) . .
C56 C55 N2 115.9(13) 1_565 .
C55 C56 C57 108.1(13) 1_545 3_655
C56 C57 C58 111.4(13) 3_655 .
N2 C59 C60 117.9(12) . 1_565
C61 C60 C59 110.6(13) . 1_545
C60 C61 C62 115.3(15) . .
C64 C63 N3 118.1(14) 2_645 .
C65 C64 C63 111.5(16) . 2_655
C64 C65 C66 115.9(17) . .
C68 C67 N3 117.6(15) . .
C67 C68 C69 113.1(16) . .
C70 C69 C68 110.8(18) . .
C72 C71 N3 117.4(13) 2_655 2_655
C71 C72 C73 110.2(14) 2_645 2_645
C74 C73 C72 112.7(15) . 2_655
N3 C75 C76 116.2(14) 2_655 .
C78 C77 C76 112(2) . .
C77 C76 C75 111.5(16) . .
C39 N1 C35 109.4(11) 2_545 2
C39 N1 C31 108.9(11) 2_545 .
C35 N1 C31 108.7(10) 2 .
C39 N1 C43 109.3(11) 2_545 2_545
C35 N1 C43 109.4(11) 2 2_545
C31 N1 C43 111.1(11) . 2_545
C83 N4 C91 121(3) . .
C83 N4 C79 113(3) . 3_656
C91 N4 C79 116(3) . 3_656
C83 N4 C87 96(3) . .
C91 N4 C87 106(2) . .
C79 N4 C87 99(2) 3_656 .
C47 N2 C59 107.4(12) . .
C47 N2 C55 110.7(11) . .
C59 N2 C55 111.1(12) . .
C47 N2 C51 110.3(12) . .
C59 N2 C51 107.3(12) . .
C55 N2 C51 109.9(12) . .
C75 N3 C71 108.2(12) 2_645 2_645
C75 N3 C63 109.5(12) 2_645 .
C71 N3 C63 110.6(12) 2_645 .
C75 N3 C67 109.7(13) 2_645 .
C71 N3 C67 109.9(13) 2_645 .
C63 N3 C67 108.9(12) . .
C80 C79 N4 129(5) . 3_656
C79 C80 C81 114(6) . .
C82 C81 C80 114(3) . .
C84 C83 N4 119(4) . .
C85 C84 C83 127(3) . .
C84 C85 C86 132(3) . .
C88 C87 N4 137(3) . .
C87 C88 C89 127(4) . .
C90 C89 C88 118(4) . .
C92 C91 N4 120(4) . .
C91 C92 C93 107(4) . .
C94 C93 C92 92(3) . .
O31 C96 C97 122(5) . .
O31 C96 C95 115(5) . .
C97 C96 C95 122(5) . .

loop_
_geom_bond_atom_site_label_1
_geom_bond_atom_site_label_2
_geom_bond_distance
_geom_bond_site_symmetry_2
Pt1 Pt5 2.6200(9) .
Pt1 Pt2 2.6306(9) .
Pt1 Ni11 2.7032(18) .
Pt1 Pt9 2.7216(12) .
Pt1 Ni9 2.7274(19) .
Pt1 Pt14 2.7570(15) .
Pt1 Pt7 2.7874(8) .
Pt1 Pt6 2.7905(9) .
Pt1 Pt10 2.7958(12) .
Pt2 Pt4 2.6121(10) .
Pt2 Ni12 2.7032(18) .
Pt2 Ni8 2.7044(19) .
Pt2 Pt11 2.7054(12) .
Pt2 Pt6 2.7681(8) .
Pt2 Pt13 2.7683(13) .
Pt2 Pt12 2.7917(14) .
Pt2 Pt3 2.7948(9) .
Pt3 C18 2.003(15) .
Pt3 C14 2.008(15) .
Pt3 Pt11 2.6486(15) .
Pt3 Pt9 2.6793(13) .
Pt3 Pt7 2.8101(8) .
Pt3 Pt8 2.8189(8) .
Pt4 C29 1.80(2) .
Pt4 Ni15 2.673(2) .
Pt4 Ni13 2.7013(19) .
Pt4 Ni10 2.7136(19) .
Pt4 Pt11 2.7241(14) .
Pt4 Pt13 2.7463(14) .
Pt4 Pt12 2.7609(13) .
Pt5 C28 1.766(18) .
Pt5 Ni1 2.6984(19) .
Pt5 Ni14 2.7128(19) .
Pt5 Ni16 2.7133(19) .
Pt5 Pt14 2.7215(14) .
Pt5 Pt10 2.7439(12) .
Pt5 Pt9 2.7504(11) .
Pt6 C8 1.967(15) .
Pt6 C12 1.986(18) .
Pt6 Ni8 2.679(2) .
Pt6 Ni10 2.684(2) .
Pt6 Ni12 2.6882(18) .
Pt6 Ni9 2.6903(18) .
Pt6 Ni1 2.690(2) .
Pt6 Ni11 2.716(2) .
Pt7 C5 1.983(15) .
Pt7 C4 2.000(15) .
Pt7 Pt10 2.6880(14) .
Pt7 Pt12 2.6931(15) .
Pt7 Ni8 2.753(2) .
Pt7 Ni9 2.7541(18) .
Pt8 C2 1.980(15) .
Pt8 C1 2.004(14) .
Pt8 Pt14 2.6750(17) .
Pt8 Pt13 2.6774(15) .
Pt8 Ni11 2.7461(18) .
Pt8 Ni12 2.750(2) .
Ni1 C26 1.923(15) .
Ni1 C8 1.925(16) .
Ni1 C20 1.986(16) .
Ni1 Ni14 2.518(2) .
Ni1 Ni16 2.555(3) .
Ni1 Ni9 2.748(3) .
Ni1 Ni11 2.780(2) .
Pt9 C24 1.77(2) .
Pt9 C14 1.964(14) .
Pt9 Pt14 2.7320(16) .
Pt9 Pt10 2.7806(14) .
Pt10 C9 1.729(19) .
Pt10 C5 1.912(15) .
Pt10 Ni14 2.732(2) .
Pt10 Ni9 2.784(2) .
Pt11 C13 1.752(19) .
Pt11 C18 1.934(16) .
Pt11 Pt12 2.7388(17) .
Pt11 Pt13 2.7508(16) .
Pt12 C27 1.76(2) .
Pt12 C4 1.954(14) .
Pt12 Ni15 2.735(2) .
Pt12 Ni8 2.748(2) .
Pt13 C15 1.737(17) .
Pt13 C1 1.914(15) .
Pt13 Ni13 2.705(2) .
Pt13 Ni12 2.787(2) .
Pt14 C10 1.751(18) .
Pt14 C2 1.977(14) .
Pt14 Ni16 2.712(2) .
Pt14 Ni11 2.773(2) .
Ni8 C7 1.814(17) .
Ni8 C11 1.916(16) .
Ni8 Ni15 2.514(3) .
Ni8 Ni9 2.537(3) .
Ni8 Ni10 2.815(2) .
Ni9 C21 1.790(15) .
Ni9 C11 1.904(17) .
Ni9 Ni14 2.529(3) .
Ni10 C12 1.889(17) .
Ni10 C23 1.922(16) .
Ni10 C19 1.98(2) .
Ni10 Ni15 2.535(3) .
Ni10 Ni13 2.540(3) .
Ni10 Ni12 2.779(3) .
Ni11 C3 1.874(15) .
Ni11 C17 1.903(16) .
Ni11 Ni16 2.466(3) .
Ni11 Ni12 2.515(3) .
Ni12 C16 1.846(15) .
Ni12 C17 1.896(16) .
Ni12 Ni13 2.487(3) .
Ni13 C30 1.758(18) .
Ni13 C23 1.839(16) .
Ni13 C16 2.012(16) .
Ni14 C6 1.752(16) .
Ni14 C26 1.901(15) .
Ni14 C21 2.020(16) .
Ni15 C22 1.74(2) .
Ni15 C19 1.89(2) .
Ni15 C7 2.006(16) .
Ni16 C25 1.81(2) .
Ni16 C20 1.870(16) .
Ni16 C3 1.975(14) .
O1 C1 1.211(16) .
O2 C2 1.212(16) .
O3 C3 1.165(15) .
O4 C4 1.193(15) .
O5 C5 1.246(16) .
O6 C6 1.171(17) .
O7 C7 1.204(17) .
O8 C8 1.203(17) .
O9 C9 1.189(19) .
O10 C10 1.146(19) .
O11 C11 1.197(17) .
O12 C12 1.195(18) .
O13 C13 1.156(19) .
O14 C14 1.161(15) .
O15 C15 1.155(17) .
O16 C16 1.174(16) .
O17 C17 1.202(16) .
O18 C18 1.174(16) .
O19 C19 1.15(2) .
O20 C20 1.183(17) .
O21 C21 1.211(16) .
O22 C22 1.20(2) .
O23 C23 1.215(18) .
O24 C24 1.17(2) .
O25 C25 1.15(2) .
O26 C26 1.185(16) .
O27 C27 1.16(2) .
O28 C28 1.198(19) .
O29 C29 1.19(2) .
O30 C30 1.189(19) .
C31 C32 1.511(19) 2_545
C31 N1 1.540(17) .
C32 C33 1.48(2) 2
C32 C31 1.511(19) 2
C33 C32 1.48(2) 2_545
C33 C34 1.51(2) .
C35 C36 1.53(2) .
C35 N1 1.536(16) 2_545
C36 C37 1.508(19) 2_545
C37 C36 1.508(19) 2
C37 C38 1.53(2) .
C39 N1 1.535(18) 2
C39 C40 1.542(19) 1_565
C40 C39 1.542(19) 1_545
C40 C41 1.58(2) .
C41 C42 1.51(2) .
C43 C44 1.54(2) 2
C43 N1 1.550(18) 2
C44 C43 1.54(2) 2_545
C44 C45 1.60(2) 2
C45 C46 1.55(2) .
C45 C44 1.60(2) 2_545
C47 N2 1.539(17) .
C47 C48 1.56(2) .
C48 C49 1.57(2) 1_565
C49 C50 1.50(2) .
C49 C48 1.57(2) 1_545
C51 C52 1.50(2) .
C51 N2 1.551(19) .
C53 C54 1.49(3) .
C53 C52 1.54(2) .
C55 C56 1.53(2) 1_565
C55 N2 1.549(18) .
C56 C55 1.53(2) 1_545
C56 C57 1.54(2) 3_655
C57 C56 1.54(2) 3_655
C57 C58 1.54(2) .
C59 N2 1.541(19) .
C59 C60 1.58(2) 1_565
C60 C61 1.51(2) .
C60 C59 1.58(2) 1_545
C62 C61 1.56(2) .
C63 C64 1.51(2) 2_645
C63 N3 1.546(19) .
C64 C65 1.50(2) .
C64 C63 1.51(2) 2_655
C66 C65 1.58(3) .
C67 C68 1.52(2) .
C67 N3 1.55(2) .
C68 C69 1.60(2) .
C70 C69 1.47(2) .
C71 C72 1.51(2) 2_655
C71 N3 1.525(18) 2_655
C72 C71 1.51(2) 2_645
C72 C73 1.55(2) 2_645
C73 C74 1.54(2) .
C73 C72 1.55(2) 2_655
C75 N3 1.518(18) 2_655
C75 C76 1.54(2) .
C77 C78 1.34(3) .
C77 C76 1.51(2) .
N1 C39 1.535(18) 2_545
N1 C35 1.536(16) 2
N1 C43 1.550(18) 2_545
N4 C83 1.45(5) .
N4 C91 1.48(4) .
N4 C79 1.57(3) 3_656
N4 C87 1.64(3) .
N3 C75 1.518(18) 2_645
N3 C71 1.525(18) 2_645
C79 C80 1.11(6) .
C79 N4 1.57(3) 3_656
C80 C81 1.74(6) .
C81 C82 1.45(3) .
C83 C84 1.45(5) .
C84 C85 1.38(3) .
C85 C86 1.45(3) .
C87 C88 1.45(4) .
C88 C89 1.50(4) .
C89 C90 1.33(5) .
C91 C92 1.26(4) .
C92 C93 1.81(4) .
C93 C94 1.55(4) .
C96 O31 1.20(5) .
C96 C97 1.38(5) .
C96 C95 1.53(5) .
